data_1568722
loop_
_publ_author_name
'Taylor, Chloe M.'
'Breadmore, Michael'
'Kilah, Nathan Laird'

_publ_section_title
;
 Colorimetric Determination of Perfluorocarboxylic Acids using Porphyrin
 Hosts and Mobile Phone Photographs
;
_journal_name_full 'Sensors &amp; Diagnostics'
_journal_paper_doi 10.1039/D3SD00035D
_journal_year 2023
_chemical_formula_moiety 'C60 H30 F28 N8 O4, 5(C2 H3 N)'
_chemical_formula_sum 'C70 H45 F28 N13 O4'
_chemical_formula_weight 1664.19
_space_group_crystal_system triclinic
_space_group_IT_number 2
_space_group_name_Hall '-P 1'
_space_group_name_H-M_alt 'P -1'
_atom_sites_solution_hydrogens mixed
_atom_sites_solution_primary dual
_audit_creation_date 2021-12-14
_audit_creation_method
;
Olex2 1.2
(compiled May 18 2018 14:05:52 for OlexSys, GUI svn.r5506)
;
_audit_update_record
;
2021-12-14 deposited with the CCDC.	2023-03-24 downloaded from the CCDC.
;
_cell_angle_alpha 70.46(3)
_cell_angle_beta 74.20(3)
_cell_angle_gamma 71.85(3)
_cell_formula_units_Z 2
_cell_length_a 14.620(3)
_cell_length_b 14.790(3)
_cell_length_c 18.860(4)
_cell_measurement_reflns_used 92681
_cell_measurement_temperature 100
_cell_measurement_theta_max 29.213
_cell_measurement_theta_min 1.166
_cell_volume 3587.1(15)
_computing_cell_refinement 'XDS (Kabsch, 1993)'
_computing_data_collection 'BluIce (McPhillips, 2002)'
_computing_data_reduction 'XDS (Kabsch, 1993)'
_computing_molecular_graphics 'Olex2 (Dolomanov et al., 2009)'
_computing_publication_material 'Olex2 (Dolomanov et al., 2009)'
_computing_structure_refinement 'ShelXL (Sheldrick, 2015)'
_computing_structure_solution 'ShelXT (Sheldrick, 2015)'
_diffrn_ambient_temperature 100(2)
_diffrn_detector_type 'ADSC Quantum 210r'
_diffrn_measured_fraction_theta_full 0.996
_diffrn_measured_fraction_theta_max 0.835
_diffrn_measurement_device_type 'ADSC Quantum 210r'
_diffrn_measurement_method 'Phi Scan'
_diffrn_radiation_monochromator 'Silicon Double Crystal'
_diffrn_radiation_probe x-ray
_diffrn_radiation_type Synchrotron
_diffrn_radiation_wavelength 0.71073
_diffrn_reflns_av_R_equivalents 0.0415
_diffrn_reflns_av_unetI/netI 0.0252
_diffrn_reflns_Laue_measured_fraction_full 0.998
_diffrn_reflns_Laue_measured_fraction_max 0.851
_diffrn_reflns_limit_h_max 19
_diffrn_reflns_limit_h_min -20
_diffrn_reflns_limit_k_max 20
_diffrn_reflns_limit_k_min -20
_diffrn_reflns_limit_l_max 24
_diffrn_reflns_limit_l_min -24
_diffrn_reflns_number 92681
_diffrn_reflns_point_group_measured_fraction_full 0.998
_diffrn_reflns_point_group_measured_fraction_max 0.851
_diffrn_reflns_theta_full 25.242
_diffrn_reflns_theta_max 29.213
_diffrn_reflns_theta_min 1.166
_diffrn_source 'MX1 Beamline Australian Synchrotron'
_exptl_absorpt_coefficient_mu 0.148
_exptl_absorpt_correction_type none
_exptl_absorpt_process_details 'XDS (Kabsch, 1993)'
_exptl_crystal_colour red
_exptl_crystal_colour_primary red
_exptl_crystal_density_diffrn 1.541
_exptl_crystal_density_meas ?
_exptl_crystal_description plate
_exptl_crystal_F_000 1680
_exptl_crystal_recrystallization_method 'Re-crystallisation from solvent: Acetonitrile'
_exptl_crystal_size_max 0.05
_exptl_crystal_size_mid 0.05
_exptl_crystal_size_min 0.02
_refine_diff_density_max 0.470
_refine_diff_density_min -0.528
_refine_diff_density_rms 0.067
_refine_ls_extinction_method none
_refine_ls_goodness_of_fit_ref 1.083
_refine_ls_hydrogen_treatment mixed
_refine_ls_matrix_type full
_refine_ls_number_parameters 1193
_refine_ls_number_reflns 16555
_refine_ls_number_restraints 50
_refine_ls_restrained_S_all 1.083
_refine_ls_R_factor_all 0.0587
_refine_ls_R_factor_gt 0.0467
_refine_ls_shift/su_max 0.000
_refine_ls_shift/su_mean 0.000
_refine_ls_structure_factor_coef Fsqd
_refine_ls_weighting_details 'w=1/[\s^2^(Fo^2^)+(0.0724P)^2^+1.3670P] where P=(Fo^2^+2Fc^2^)/3'
_refine_ls_weighting_scheme calc
_refine_ls_wR_factor_gt 0.1274
_refine_ls_wR_factor_ref 0.1379
_reflns_Friedel_coverage 0.000
_reflns_number_gt 14708
_reflns_number_total 16555
_reflns_threshold_expression 'I > 2\s(I)'
_cod_data_source_file d3sd00035d1.cif
_cod_data_source_block asp0441_10_merged
_cod_depositor_comments
;
The following automatic conversions were performed:

data item '_exptl_crystal_density_meas' value 'not measured' was
changed to '?' -- the value is perceived as not measured.

Automatic conversion script
Id: cif_fix_values 7556 2019-12-06 15:28:31Z antanas 
;
_cod_original_cell_volume 3587.0(16)
_cod_database_code 1568722
_shelx_shelxl_version_number 2018/3
_shelx_space_group_comment
;
The symmetry employed for this shelxl refinement is uniquely defined
by the following loop, which should always be used as a source of
symmetry information in preference to the above space-group names.
They are only intended as comments.
;
_shelx_estimated_absorpt_t_max 0.997
_shelx_estimated_absorpt_t_min 0.993
_olex2_refinement_description
;
1. Fixed Uiso
 At 1.2 times of:
  All C(H) groups
 At 1.5 times of:
  All C(H,H,H) groups
2. Restrained distances
 F23-C21 \\sim F23A-C21A
 with sigma of 0.02
 F24-C22 \\sim F24A-C22A
 with sigma of 0.02
 F22-C21 \\sim F22A-C21A
 with sigma of 0.02
 C20-C21 \\sim C20-C21A
 with sigma of 0.02
 F25-C22 \\sim F25A-C22A
 with sigma of 0.02
 F26-C22 \\sim F26A-C22A
 with sigma of 0.02
 C22-C21 \\sim C22A-C21A
 with sigma of 0.02
 F23-F22 \\sim F23A-F22A
 with sigma of 0.04
 F23-C20 \\sim F23A-C20
 with sigma of 0.04
 F23-C22 \\sim F23A-C22A
 with sigma of 0.04
 F24-F25 \\sim F24A-F25A
 with sigma of 0.04
 F24-F26 \\sim F24A-F26A
 with sigma of 0.04
 F24-C21 \\sim F24A-C21A
 with sigma of 0.04
 F22-C20 \\sim F22A-C20
 with sigma of 0.04
 F22-C22 \\sim F22A-C22A
 with sigma of 0.04
 C20-C22 \\sim C20-C22A
 with sigma of 0.04
 F25-F26 \\sim F25A-F26A
 with sigma of 0.04
 F25-C21 \\sim F25A-C21A
 with sigma of 0.04
 F26-C21 \\sim F26A-C21A
 with sigma of 0.04
 F42-C41 \\sim F42A-C41A
 with sigma of 0.02
 F43-C41 \\sim F43A-C41A
 with sigma of 0.02
 F46-C42 \\sim F46A-C42A
 with sigma of 0.02
 C40-C41 \\sim C40-C41A
 with sigma of 0.02
 C41-C42 \\sim C41A-C42A
 with sigma of 0.02
 F45-C42 \\sim F45A-C42A
 with sigma of 0.02
 C42-F44 \\sim C42A-F44A
 with sigma of 0.02
 F42-F43 \\sim F42A-F43A
 with sigma of 0.04
 F42-C40 \\sim F42A-C40
 with sigma of 0.04
 F42-C42 \\sim F42A-C42A
 with sigma of 0.04
 F43-C40 \\sim F43A-C40
 with sigma of 0.04
 F43-C42 \\sim F43A-C42A
 with sigma of 0.04
 F46-C41 \\sim F46A-C41A
 with sigma of 0.04
 F46-F45 \\sim F46A-F45A
 with sigma of 0.04
 F46-F44 \\sim F46A-F44A
 with sigma of 0.04
 C40-C42 \\sim C40-C42A
 with sigma of 0.04
 C41-F45 \\sim C41A-F45A
 with sigma of 0.04
 C41-F44 \\sim C41A-F44A
 with sigma of 0.04
 F45-F44 \\sim F45A-F44A
 with sigma of 0.04
3. Uiso/Uaniso restraints and constraints
C64 \\sim C63 \\sim N62: within 2A with sigma of 0.04 and sigma for terminal
atoms of 0.08
4. Others
 Sof(F22A)=Sof(C21A)=Sof(F23A)=Sof(C22A)=Sof(F26A)=Sof(F24A)=Sof(F25A)=1-FVAR(1)
 Sof(F23)=Sof(F24)=Sof(F22)=Sof(F25)=Sof(F26)=Sof(C22)=Sof(C21)=FVAR(1)
 Sof(F42A)=Sof(C41A)=Sof(F43A)=Sof(F44A)=Sof(C42A)=Sof(F46A)=Sof(F45A)=1-FVAR(2)
 Sof(F42)=Sof(F43)=Sof(F46)=Sof(C41)=Sof(F45)=Sof(C42)=Sof(F44)=FVAR(2)
5.a Aromatic/amide H refined with riding coordinates:
 C404(H404), C203(H203), C403(H403), C104(H104), C208(H208), C303(H303),
 C204(H204), C103(H103), C308(H308), C304(H304), C108(H108), C411(H411),
 C309(H309), C111(H111), C209(H209), C211(H211), C311(H311), C408(H408),
 C310(H310), C210(H210), C109(H109), C410(H410), C110(H110), C409(H409)
5.b Idealised Me refined as rotating group:
 C61(H61A,H61B,H61C), C58(H58A,H58B,H58C), C55(H55A,H55B,H55C), C52(H52A,H52B,
 H52C), C64(H64A,H64B,H64C)
;
_olex2_submission_special_instructions 'No special instructions were received'

loop_
_space_group_symop_operation_xyz
'x, y, z'
'-x, -y, -z'

loop_
_atom_site_label
_atom_site_type_symbol
_atom_site_fract_x
_atom_site_fract_y
_atom_site_fract_z
_atom_site_U_iso_or_equiv
_atom_site_adp_type
_atom_site_occupancy
_atom_site_site_symmetry_order
_atom_site_calc_flag
_atom_site_refinement_flags_posn
_atom_site_refinement_flags_adp
_atom_site_refinement_flags_occupancy
_atom_site_disorder_assembly
_atom_site_disorder_group
F31 F 0.57571(7) 0.66879(7) 0.60636(6) 0.0401(2) Uani 1 1 d . . . . .
F10 F -0.07847(7) 0.71518(7) 0.64457(6) 0.0394(2) Uani 1 1 d . . . . .
F41 F -0.09163(7) 0.90661(8) 0.65337(6) 0.0400(2) Uani 1 1 d . . . . .
F20 F 0.65971(8) 0.46897(7) 0.67006(6) 0.0422(2) Uani 1 1 d . . . . .
F21 F 0.52002(7) 0.47685(7) 0.64609(6) 0.0455(2) Uani 1 1 d . . . . .
F30 F 0.42210(7) 0.72061(9) 0.59644(6) 0.0459(2) Uani 1 1 d . . . . .
F13 F -0.01531(8) 0.54515(7) 0.59191(6) 0.0469(2) Uani 1 1 d . . . . .
F11 F -0.21178(8) 0.75136(7) 0.59938(6) 0.0475(3) Uani 1 1 d . . . . .
F40 F -0.24210(8) 0.89637(8) 0.67066(6) 0.0472(2) Uani 1 1 d . . . . .
F33 F 0.43612(9) 0.90581(8) 0.53687(6) 0.0548(3) Uani 1 1 d . . . . .
F32 F 0.57702(9) 0.87158(9) 0.57044(7) 0.0536(3) Uani 1 1 d . . . . .
O215 O 0.66216(7) 0.28745(8) 0.76764(6) 0.0325(2) Uani 1 1 d . . . . .
F12 F -0.14641(9) 0.59566(9) 0.54261(7) 0.0549(3) Uani 1 1 d . . . . .
O415 O -0.29051(7) 0.95651(8) 0.79618(6) 0.0332(2) Uani 1 1 d . . . . .
O115 O -0.27212(8) 0.60849(9) 0.70856(7) 0.0404(3) Uani 1 1 d . . . . .
N101 N 0.01758(8) 0.63942(8) 0.87891(6) 0.0231(2) Uani 1 1 d . . . . .
N401 N 0.17658(8) 0.72479(8) 0.86770(6) 0.0225(2) Uani 1 1 d . . . . .
N301 N 0.31237(8) 0.53233(8) 0.86600(6) 0.0230(2) Uani 1 1 d . . . . .
O315 O 0.39026(8) 0.82598(10) 0.70224(7) 0.0433(3) Uani 1 1 d . . . . .
N201 N 0.15304(8) 0.44825(8) 0.87577(6) 0.0227(2) Uani 1 1 d . . . . .
F34 F 0.52421(12) 0.77473(11) 0.44580(7) 0.0698(4) Uani 1 1 d . . . . .
N213 N 0.50273(8) 0.31582(9) 0.75711(7) 0.0256(2) Uani 1 1 d . . . . .
F35 F 0.66197(10) 0.76519(11) 0.47023(8) 0.0746(4) Uani 1 1 d . . . . .
F36 F 0.57723(12) 0.90583(10) 0.41836(7) 0.0749(4) Uani 1 1 d . . . . .
N413 N -0.12988(9) 0.95413(9) 0.78454(7) 0.0268(2) Uani 1 1 d . . . . .
N113 N -0.12528(9) 0.54873(9) 0.74919(7) 0.0275(2) Uani 1 1 d . . . . .
N313 N 0.52862(8) 0.71290(9) 0.73734(7) 0.0288(2) Uani 1 1 d . . . . .
F16 F 0.01293(13) 0.63556(11) 0.44118(7) 0.0773(4) Uani 1 1 d . . . . .
F42 F -0.1381(6) 1.0991(6) 0.6197(5) 0.0605(14) Uani 0.540(18) 1 d D . P A 1
N50 N 0.08466(10) 0.57112(11) 0.70350(8) 0.0389(3) Uani 1 1 d . . . . .
F23 F 0.7360(4) 0.3138(3) 0.6009(3) 0.0565(11) Uani 0.578(12) 1 d D . P B 1
F24 F 0.7370(5) 0.4973(6) 0.5126(4) 0.0714(15) Uani 0.578(12) 1 d D . P B 1
F43 F -0.2930(6) 1.1070(4) 0.6459(4) 0.0641(15) Uani 0.540(18) 1 d D . P A 1
N53 N 0.33307(11) 0.38455(13) 0.68160(8) 0.0466(4) Uani 1 1 d . . . . .
C402 C 0.26295(9) 0.74878(10) 0.86043(7) 0.0231(2) Uani 1 1 d . . . . .
F14 F 0.03864(14) 0.71468(15) 0.50671(10) 0.0962(6) Uani 1 1 d . . . . .
C205 C 0.22971(9) 0.36773(9) 0.87039(7) 0.0230(2) Uani 1 1 d . . . . .
C105 C -0.04835(9) 0.58843(10) 0.88321(7) 0.0232(2) Uani 1 1 d . . . . .
C307 C 0.43607(9) 0.72204(10) 0.86646(8) 0.0249(2) Uani 1 1 d . . . . .
C405 C 0.09938(9) 0.80525(9) 0.87342(7) 0.0230(2) Uani 1 1 d . . . . .
C106 C -0.02497(9) 0.49202(10) 0.87703(7) 0.0230(2) Uani 1 1 d . . . . .
C305 C 0.37671(9) 0.58157(10) 0.86778(7) 0.0234(2) Uani 1 1 d . . . . .
C406 C -0.00014(9) 0.80766(9) 0.88629(7) 0.0229(2) Uani 1 1 d . . . . .
C102 C -0.03730(9) 0.72962(10) 0.88867(7) 0.0231(2) Uani 1 1 d . . . . .
C202 C 0.06871(9) 0.42894(10) 0.87230(7) 0.0233(2) Uani 1 1 d . . . . .
C206 C 0.32732(9) 0.35900(9) 0.87280(7) 0.0233(2) Uani 1 1 d . . . . .
C107 C -0.10402(9) 0.44726(10) 0.87812(8) 0.0246(2) Uani 1 1 d . . . . .
C207 C 0.39284(9) 0.25816(10) 0.87685(8) 0.0240(2) Uani 1 1 d . . . . .
C306 C 0.35551(9) 0.68280(10) 0.86207(7) 0.0232(2) Uani 1 1 d . . . . .
F46 F -0.2070(12) 1.1508(8) 0.4910(7) 0.114(4) Uani 0.540(18) 1 d D . P A 1
C302 C 0.36388(9) 0.43600(10) 0.87351(7) 0.0236(2) Uani 1 1 d . . . . .
C412 C -0.13737(9) 0.96364(10) 0.85916(8) 0.0258(3) Uani 1 1 d . . . . .
F22 F 0.5904(4) 0.3310(4) 0.58389(19) 0.0557(11) Uani 0.578(12) 1 d D . P B 1
C407 C -0.07248(9) 0.89690(10) 0.90604(8) 0.0251(3) Uani 1 1 d . . . . .
C404 C 0.13957(10) 0.88559(10) 0.86549(8) 0.0254(2) Uani 1 1 d . . . . .
H404 H 0.103480 0.951122 0.865978 0.030 Uiso 1 1 calc R . . . .
C414 C -0.20737(10) 0.95344(10) 0.76012(8) 0.0272(3) Uani 1 1 d . . . . .
C203 C 0.09450(9) 0.33142(10) 0.86236(8) 0.0253(3) Uani 1 1 d . . . . .
H203 H 0.051001 0.298667 0.857409 0.030 Uiso 1 1 calc R . . . .
C214 C 0.59253(10) 0.33178(10) 0.73549(8) 0.0259(3) Uani 1 1 d . . . . .
C112 C -0.15120(9) 0.47354(10) 0.81625(8) 0.0262(3) Uani 1 1 d . . . . .
C403 C 0.23886(10) 0.85139(10) 0.85710(8) 0.0257(3) Uani 1 1 d . . . . .
H403 H 0.284160 0.889143 0.850236 0.031 Uiso 1 1 calc R . . . .
C104 C -0.14798(9) 0.64776(10) 0.89673(8) 0.0256(3) Uani 1 1 d . . . . .
H104 H -0.206416 0.629017 0.901663 0.031 Uiso 1 1 calc R . . . .
C212 C 0.47751(9) 0.23830(10) 0.82221(8) 0.0254(3) Uani 1 1 d . . . . .
C208 C 0.36707(10) 0.17776(10) 0.93601(8) 0.0272(3) Uani 1 1 d . . . . .
H208 H 0.309483 0.189148 0.973407 0.033 Uiso 1 1 calc R . . . .
C303 C 0.46360(9) 0.42366(10) 0.88158(8) 0.0261(3) Uani 1 1 d . . . . .
H303 H 0.513420 0.363859 0.888105 0.031 Uiso 1 1 calc R . . . .
C204 C 0.19241(9) 0.29426(10) 0.86130(8) 0.0253(3) Uani 1 1 d . . . . .
H204 H 0.229406 0.230903 0.855556 0.030 Uiso 1 1 calc R . . . .
C103 C -0.14132(9) 0.73496(10) 0.90093(8) 0.0261(3) Uani 1 1 d . . . . .
H103 H -0.194186 0.789087 0.910089 0.031 Uiso 1 1 calc R . . . .
F15 F -0.09065(17) 0.76736(13) 0.45946(10) 0.1120(7) Uani 1 1 d . . . . .
C308 C 0.43129(10) 0.74533(10) 0.93367(8) 0.0285(3) Uani 1 1 d . . . . .
H308 H 0.375345 0.739920 0.973336 0.034 Uiso 1 1 calc R . . . .
C312 C 0.51857(10) 0.73183(10) 0.80903(8) 0.0273(3) Uani 1 1 d . . . . .
C304 C 0.47158(9) 0.51354(10) 0.87801(8) 0.0265(3) Uani 1 1 d . . . . .
H304 H 0.528096 0.529396 0.881486 0.032 Uiso 1 1 calc R . . . .
C108 C -0.12583(10) 0.36969(11) 0.94137(8) 0.0291(3) Uani 1 1 d . . . . .
H108 H -0.094919 0.351720 0.984044 0.035 Uiso 1 1 calc R . . . .
N56 N 0.06261(11) 0.97226(15) 0.69238(9) 0.0535(4) Uani 1 1 d . . . . .
C114 C -0.18625(10) 0.60672(11) 0.70097(9) 0.0302(3) Uani 1 1 d . . . . .
C411 C -0.20926(10) 1.04055(10) 0.88354(9) 0.0304(3) Uani 1 1 d . . . . .
H411 H -0.252685 1.085904 0.850935 0.037 Uiso 1 1 calc R . . . .
C314 C 0.46552(10) 0.76475(11) 0.68985(8) 0.0310(3) Uani 1 1 d . . . . .
C309 C 0.50621(11) 0.77613(11) 0.94387(9) 0.0307(3) Uani 1 1 d . . . . .
H309 H 0.500865 0.792480 0.989688 0.037 Uiso 1 1 calc R . . . .
C111 C -0.21847(10) 0.42253(12) 0.81844(9) 0.0316(3) Uani 1 1 d . . . . .
H111 H -0.251021 0.441108 0.776605 0.038 Uiso 1 1 calc R . . . .
C20 C 0.60658(10) 0.41573(10) 0.66142(8) 0.0276(3) Uani 1 1 d D . . . .
C209 C 0.42363(10) 0.08206(11) 0.94122(9) 0.0311(3) Uani 1 1 d . . . . .
H209 H 0.404008 0.028500 0.981191 0.037 Uiso 1 1 calc R . . . .
C211 C 0.53550(10) 0.14253(11) 0.82844(9) 0.0302(3) Uani 1 1 d . . . . .
H211 H 0.593638 0.130495 0.791663 0.036 Uiso 1 1 calc R . . . .
C311 C 0.59493(10) 0.76114(11) 0.81961(9) 0.0332(3) Uani 1 1 d . . . . .
H311 H 0.651386 0.766165 0.780415 0.040 Uiso 1 1 calc R . . . .
C408 C -0.08031(11) 0.90980(11) 0.97785(9) 0.0314(3) Uani 1 1 d . . . . .
H408 H -0.035523 0.866318 1.009977 0.038 Uiso 1 1 calc R . . . .
F25 F 0.5902(2) 0.5258(4) 0.50016(19) 0.0593(11) Uani 0.578(12) 1 d D . P B 1
C40 C -0.18613(11) 0.95007(11) 0.67601(9) 0.0326(3) Uani 1 1 d D . . . .
C310 C 0.58861(10) 0.78287(11) 0.88703(9) 0.0333(3) Uani 1 1 d . . . . .
H310 H 0.640797 0.802364 0.894169 0.040 Uiso 1 1 calc R . . . .
C210 C 0.50887(11) 0.06467(11) 0.88800(9) 0.0333(3) Uani 1 1 d . . . . .
H210 H 0.548970 -0.000586 0.892378 0.040 Uiso 1 1 calc R . . . .
C109 C -0.19176(11) 0.31811(12) 0.94336(9) 0.0333(3) Uani 1 1 d . . . . .
H109 H -0.205212 0.264988 0.986668 0.040 Uiso 1 1 calc R . . . .
C30 C 0.49551(10) 0.74425(11) 0.61063(9) 0.0313(3) Uani 1 1 d . . . . .
C410 C -0.21676(11) 1.05018(11) 0.95566(10) 0.0355(3) Uani 1 1 d . . . . .
H410 H -0.266244 1.101679 0.972837 0.043 Uiso 1 1 calc R . . . .
F26 F 0.7015(6) 0.4131(4) 0.4576(2) 0.0778(17) Uani 0.578(12) 1 d D . P B 1
C110 C -0.23757(11) 0.34500(13) 0.88156(9) 0.0349(3) Uani 1 1 d . . . . .
H110 H -0.282548 0.309920 0.882457 0.042 Uiso 1 1 calc R . . . .
C10 C -0.13981(12) 0.67655(11) 0.62809(9) 0.0341(3) Uani 1 1 d . . . . .
C409 C -0.15252(12) 0.98517(12) 1.00283(10) 0.0366(3) Uani 1 1 d . . . . .
H409 H -0.157864 0.992137 1.052178 0.044 Uiso 1 1 calc R . . . .
C51 C 0.14251(12) 0.60989(13) 0.69959(9) 0.0382(3) Uani 1 1 d . . . . .
C57 C 0.13334(12) 0.99715(13) 0.67440(9) 0.0389(3) Uani 1 1 d . . . . .
C11 C -0.08258(13) 0.62519(12) 0.56408(9) 0.0385(3) Uani 1 1 d . . . . .
C54 C 0.26646(12) 0.36757(14) 0.67333(9) 0.0405(4) Uani 1 1 d . . . . .
C31 C 0.51889(12) 0.83628(12) 0.54727(9) 0.0377(3) Uani 1 1 d . . . . .
N59 N 1.02923(16) 0.14301(13) 0.82958(14) 0.0693(6) Uani 1 1 d . . . . .
C60 C 0.97655(13) 0.17550(13) 0.78747(12) 0.0445(4) Uani 1 1 d . . . . .
C22 C 0.6701(5) 0.4563(5) 0.5122(3) 0.040(2) Uani 0.578(12) 1 d D . P B 1
C61 C 0.90958(13) 0.21616(14) 0.73416(11) 0.0453(4) Uani 1 1 d . . . . .
H61A H 0.925814 0.174437 0.699440 0.068 Uiso 1 1 calc GR . . . .
H61B H 0.915291 0.283261 0.704378 0.068 Uiso 1 1 calc GR . . . .
H61C H 0.842309 0.218323 0.762567 0.068 Uiso 1 1 calc GR . . . .
C41 C -0.2038(7) 1.0537(7) 0.6179(5) 0.055(3) Uani 0.540(18) 1 d D . P A 1
C58 C 0.22336(13) 1.02920(14) 0.65229(13) 0.0496(4) Uani 1 1 d . . . . .
H58A H 0.229577 1.070029 0.599039 0.074 Uiso 1 1 calc GR . . . .
H58B H 0.279129 0.971258 0.657127 0.074 Uiso 1 1 calc GR . . . .
H58C H 0.222408 1.068047 0.685722 0.074 Uiso 1 1 calc GR . . . .
C32 C 0.57154(16) 0.81907(15) 0.46875(11) 0.0516(5) Uani 1 1 d . . . . .
C55 C 0.18106(13) 0.34647(16) 0.66295(11) 0.0461(4) Uani 1 1 d . . . . .
H55A H 0.188459 0.348408 0.609264 0.069 Uiso 1 1 calc GR . . . .
H55B H 0.122171 0.396123 0.676765 0.069 Uiso 1 1 calc GR . . . .
H55C H 0.174947 0.280637 0.695807 0.069 Uiso 1 1 calc GR . . . .
C21 C 0.6493(6) 0.3799(6) 0.5903(4) 0.0370(15) Uani 0.578(12) 1 d D . P B 1
F45 F -0.1208(7) 1.0031(7) 0.5103(3) 0.100(3) Uani 0.540(18) 1 d D . P A 1
C12 C -0.02952(19) 0.68769(16) 0.49150(12) 0.0592(5) Uani 1 1 d . . . . .
C52 C 0.21665(18) 0.6592(2) 0.69511(12) 0.0651(7) Uani 1 1 d . . . . .
H52A H 0.253765 0.673969 0.642565 0.098 Uiso 1 1 calc GR . . . .
H52B H 0.261284 0.615972 0.730006 0.098 Uiso 1 1 calc GR . . . .
H52C H 0.184835 0.720973 0.709731 0.098 Uiso 1 1 calc GR . . . .
C42 C -0.2003(7) 1.0601(7) 0.5350(4) 0.059(3) Uani 0.540(18) 1 d D . P A 1
F44 F -0.2748(9) 1.0274(9) 0.5335(5) 0.121(3) Uani 0.540(18) 1 d D . P A 1
H413 H -0.0751(15) 0.9468(14) 0.7564(11) 0.034(5) Uiso 1 1 d . . . . .
H313 H 0.5847(15) 0.6780(15) 0.7186(12) 0.040(5) Uiso 1 1 d . . . . .
H113 H -0.0674(15) 0.5552(14) 0.7393(11) 0.036(5) Uiso 1 1 d . . . . .
H213 H 0.4573(16) 0.3516(16) 0.7313(12) 0.046(5) Uiso 1 1 d . . . . .
H401 H 0.1690(15) 0.6670(17) 0.8727(12) 0.046(5) Uiso 1 1 d . . . . .
H201 H 0.1554(15) 0.5028(16) 0.8821(12) 0.043(5) Uiso 1 1 d . . . . .
F22A F 0.6408(10) 0.3000(5) 0.5910(3) 0.077(3) Uani 0.422(12) 1 d D . P B 2
C21A C 0.6744(7) 0.3714(7) 0.5944(5) 0.035(2) Uani 0.422(12) 1 d D . P B 2
F23A F 0.7647(5) 0.3354(8) 0.6083(4) 0.075(2) Uani 0.422(12) 1 d D . P B 2
C22A C 0.6802(8) 0.4471(8) 0.5156(6) 0.052(4) Uani 0.422(12) 1 d D . P B 2
F26A F 0.7513(7) 0.4070(5) 0.4653(3) 0.083(2) Uani 0.422(12) 1 d D . P B 2
F24A F 0.7020(8) 0.5273(6) 0.5146(5) 0.0626(18) Uani 0.422(12) 1 d D . P B 2
F25A F 0.6000(4) 0.4734(9) 0.4884(2) 0.074(3) Uani 0.422(12) 1 d D . P B 2
F42A F -0.1756(11) 1.1142(6) 0.6323(6) 0.071(2) Uani 0.460(18) 1 d D . P A 2
C41A C -0.2173(8) 1.0540(6) 0.6224(4) 0.034(2) Uani 0.460(18) 1 d D . P A 2
F43A F -0.3160(5) 1.0844(7) 0.6366(4) 0.0623(16) Uani 0.460(18) 1 d D . P A 2
F44A F -0.2181(10) 0.9955(5) 0.5190(3) 0.086(3) Uani 0.460(18) 1 d D . P A 2
C42A C -0.1876(9) 1.0595(8) 0.5373(6) 0.076(5) Uani 0.460(18) 1 d D . P A 2
F46A F -0.2309(11) 1.1499(6) 0.4979(7) 0.075(2) Uani 0.460(18) 1 d D . P A 2
F45A F -0.0937(4) 1.0456(9) 0.5111(4) 0.089(3) Uani 0.460(18) 1 d D . P A 2
C63 C 0.61025(19) 0.93492(16) 0.24693(13) 0.0561(5) Uani 1 1 d . U . . .
C64 C 0.5172(3) 0.9996(2) 0.2624(3) 0.1182(16) Uani 1 1 d . U . . .
H64A H 0.500929 1.047632 0.214463 0.177 Uiso 1 1 calc GR . . . .
H64B H 0.518851 1.034658 0.297701 0.177 Uiso 1 1 calc GR . . . .
H64C H 0.467443 0.961227 0.285707 0.177 Uiso 1 1 calc GR . . . .
N62 N 0.68459(19) 0.8836(3) 0.23670(19) 0.1040(10) Uani 1 1 d . U . . .

loop_
_atom_site_aniso_label
_atom_site_aniso_U_11
_atom_site_aniso_U_22
_atom_site_aniso_U_33
_atom_site_aniso_U_23
_atom_site_aniso_U_13
_atom_site_aniso_U_12
F31 0.0412(5) 0.0352(5) 0.0413(5) -0.0162(4) -0.0063(4) -0.0007(4)
F10 0.0489(5) 0.0302(4) 0.0469(5) -0.0102(4) -0.0195(4) -0.0115(4)
F41 0.0308(5) 0.0476(5) 0.0463(5) -0.0273(4) -0.0033(4) -0.0036(4)
F20 0.0528(6) 0.0399(5) 0.0451(5) -0.0050(4) -0.0196(4) -0.0247(4)
F21 0.0269(4) 0.0391(5) 0.0562(6) 0.0072(4) -0.0138(4) -0.0049(4)
F30 0.0407(5) 0.0646(7) 0.0425(5) -0.0130(5) -0.0080(4) -0.0282(5)
F13 0.0571(6) 0.0372(5) 0.0390(5) -0.0143(4) -0.0110(4) 0.0045(4)
F11 0.0565(6) 0.0294(5) 0.0593(6) -0.0109(4) -0.0344(5) 0.0052(4)
F40 0.0414(5) 0.0586(6) 0.0599(6) -0.0346(5) -0.0105(5) -0.0163(5)
F33 0.0564(7) 0.0429(6) 0.0426(6) -0.0047(4) -0.0021(5) 0.0049(5)
F32 0.0606(7) 0.0547(6) 0.0557(6) -0.0212(5) 0.0046(5) -0.0347(6)
O215 0.0235(5) 0.0368(5) 0.0366(5) -0.0068(4) -0.0102(4) -0.0060(4)
F12 0.0660(7) 0.0642(7) 0.0525(6) -0.0291(5) -0.0184(5) -0.0201(6)
O415 0.0227(5) 0.0356(5) 0.0441(6) -0.0159(5) -0.0058(4) -0.0059(4)
O115 0.0259(5) 0.0402(6) 0.0591(7) -0.0203(5) -0.0175(5) 0.0018(4)
N101 0.0180(5) 0.0261(5) 0.0281(5) -0.0119(4) -0.0043(4) -0.0047(4)
N401 0.0168(5) 0.0242(5) 0.0284(5) -0.0104(4) -0.0046(4) -0.0039(4)
N301 0.0176(5) 0.0250(5) 0.0289(5) -0.0109(4) -0.0046(4) -0.0045(4)
O315 0.0289(5) 0.0527(7) 0.0357(6) -0.0121(5) -0.0053(4) 0.0063(5)
N201 0.0173(5) 0.0243(5) 0.0296(5) -0.0117(4) -0.0053(4) -0.0038(4)
F34 0.0958(10) 0.0836(9) 0.0422(6) -0.0269(6) 0.0026(6) -0.0415(8)
N213 0.0194(5) 0.0268(5) 0.0296(6) -0.0080(4) -0.0057(4) -0.0029(4)
F35 0.0576(8) 0.0795(9) 0.0674(8) -0.0307(7) 0.0276(6) -0.0126(7)
F36 0.1047(11) 0.0611(8) 0.0429(6) -0.0067(6) 0.0192(7) -0.0348(8)
N413 0.0196(5) 0.0285(6) 0.0317(6) -0.0114(5) -0.0038(5) -0.0025(4)
N113 0.0206(5) 0.0321(6) 0.0325(6) -0.0109(5) -0.0078(4) -0.0057(4)
N313 0.0184(5) 0.0340(6) 0.0336(6) -0.0122(5) -0.0024(4) -0.0049(4)
F16 0.1163(13) 0.0717(9) 0.0383(6) -0.0167(6) 0.0057(7) -0.0307(9)
F42 0.089(3) 0.049(3) 0.051(2) 0.0006(16) -0.026(2) -0.030(2)
N50 0.0329(7) 0.0484(8) 0.0357(7) -0.0095(6) -0.0068(5) -0.0120(6)
F23 0.055(3) 0.0439(14) 0.0478(15) -0.0158(10) 0.0051(16) 0.0101(16)
F24 0.070(3) 0.092(4) 0.0543(17) 0.003(2) -0.002(2) -0.057(3)
F43 0.059(3) 0.047(2) 0.060(2) -0.0034(14) -0.0092(17) 0.0110(16)
N53 0.0323(7) 0.0661(10) 0.0370(7) -0.0051(7) -0.0113(6) -0.0114(7)
C402 0.0183(6) 0.0262(6) 0.0275(6) -0.0103(5) -0.0044(4) -0.0056(5)
F14 0.1103(13) 0.1220(14) 0.0778(10) -0.0424(10) 0.0278(9) -0.0804(12)
C205 0.0186(6) 0.0240(6) 0.0274(6) -0.0100(5) -0.0044(5) -0.0033(5)
C105 0.0170(5) 0.0280(6) 0.0266(6) -0.0106(5) -0.0044(4) -0.0047(5)
C307 0.0184(6) 0.0238(6) 0.0335(7) -0.0083(5) -0.0071(5) -0.0041(4)
C405 0.0190(6) 0.0254(6) 0.0265(6) -0.0106(5) -0.0050(4) -0.0036(5)
C106 0.0189(6) 0.0272(6) 0.0259(6) -0.0103(5) -0.0047(4) -0.0060(5)
C305 0.0167(5) 0.0270(6) 0.0277(6) -0.0099(5) -0.0039(4) -0.0045(5)
C406 0.0190(6) 0.0250(6) 0.0262(6) -0.0108(5) -0.0051(4) -0.0023(5)
C102 0.0174(5) 0.0266(6) 0.0269(6) -0.0113(5) -0.0040(4) -0.0035(5)
C202 0.0200(6) 0.0260(6) 0.0270(6) -0.0103(5) -0.0050(5) -0.0062(5)
C206 0.0187(6) 0.0252(6) 0.0269(6) -0.0100(5) -0.0044(5) -0.0031(5)
C107 0.0167(5) 0.0296(6) 0.0311(6) -0.0144(5) -0.0029(5) -0.0052(5)
C207 0.0183(6) 0.0246(6) 0.0312(6) -0.0102(5) -0.0075(5) -0.0027(5)
C306 0.0173(5) 0.0274(6) 0.0269(6) -0.0099(5) -0.0041(4) -0.0056(5)
F46 0.134(9) 0.134(6) 0.044(3) 0.015(3) -0.025(4) -0.026(5)
C302 0.0175(5) 0.0267(6) 0.0276(6) -0.0102(5) -0.0047(4) -0.0035(5)
C412 0.0190(6) 0.0266(6) 0.0334(7) -0.0124(5) -0.0032(5) -0.0048(5)
F22 0.094(3) 0.055(2) 0.0384(11) -0.0158(13) -0.0068(15) -0.0474(19)
C407 0.0189(6) 0.0257(6) 0.0327(6) -0.0130(5) -0.0038(5) -0.0036(5)
C404 0.0225(6) 0.0243(6) 0.0320(6) -0.0109(5) -0.0073(5) -0.0042(5)
C414 0.0248(6) 0.0221(6) 0.0353(7) -0.0107(5) -0.0077(5) -0.0016(5)
C203 0.0217(6) 0.0274(6) 0.0314(6) -0.0130(5) -0.0050(5) -0.0068(5)
C214 0.0213(6) 0.0281(6) 0.0296(6) -0.0110(5) -0.0054(5) -0.0038(5)
C112 0.0194(6) 0.0319(7) 0.0308(6) -0.0145(5) -0.0039(5) -0.0052(5)
C403 0.0222(6) 0.0266(6) 0.0318(6) -0.0106(5) -0.0060(5) -0.0071(5)
C104 0.0162(6) 0.0288(6) 0.0335(6) -0.0122(5) -0.0044(5) -0.0038(5)
C212 0.0200(6) 0.0259(6) 0.0304(6) -0.0087(5) -0.0057(5) -0.0039(5)
C208 0.0206(6) 0.0310(7) 0.0301(6) -0.0098(5) -0.0050(5) -0.0045(5)
C303 0.0187(6) 0.0275(6) 0.0330(6) -0.0101(5) -0.0074(5) -0.0024(5)
C204 0.0217(6) 0.0255(6) 0.0313(6) -0.0126(5) -0.0049(5) -0.0042(5)
C103 0.0177(6) 0.0287(6) 0.0330(6) -0.0130(5) -0.0031(5) -0.0035(5)
F15 0.1405(17) 0.0647(10) 0.0666(10) 0.0246(8) -0.0049(10) 0.0044(10)
C308 0.0230(6) 0.0313(7) 0.0337(7) -0.0100(5) -0.0066(5) -0.0077(5)
C312 0.0195(6) 0.0287(6) 0.0347(7) -0.0106(5) -0.0054(5) -0.0050(5)
C304 0.0181(6) 0.0294(6) 0.0345(7) -0.0111(5) -0.0076(5) -0.0045(5)
C108 0.0236(6) 0.0373(7) 0.0302(6) -0.0124(6) -0.0035(5) -0.0106(5)
N56 0.0348(8) 0.0877(13) 0.0427(8) -0.0224(8) -0.0005(6) -0.0223(8)
C114 0.0269(7) 0.0294(7) 0.0392(7) -0.0180(6) -0.0123(6) 0.0009(5)
C411 0.0226(6) 0.0259(6) 0.0431(8) -0.0136(6) -0.0061(5) -0.0020(5)
C314 0.0227(6) 0.0363(7) 0.0322(7) -0.0095(6) -0.0017(5) -0.0071(5)
C309 0.0286(7) 0.0308(7) 0.0376(7) -0.0097(6) -0.0124(6) -0.0082(5)
C111 0.0254(6) 0.0418(8) 0.0346(7) -0.0152(6) -0.0070(5) -0.0113(6)
C20 0.0235(6) 0.0290(6) 0.0335(7) -0.0104(5) -0.0074(5) -0.0069(5)
C209 0.0273(7) 0.0272(7) 0.0363(7) -0.0052(5) -0.0077(5) -0.0055(5)
C211 0.0219(6) 0.0290(7) 0.0374(7) -0.0121(6) -0.0034(5) -0.0015(5)
C311 0.0196(6) 0.0373(7) 0.0438(8) -0.0122(6) -0.0039(6) -0.0091(5)
C408 0.0278(7) 0.0340(7) 0.0369(7) -0.0176(6) -0.0084(6) -0.0029(5)
F25 0.0659(15) 0.063(2) 0.0368(12) 0.0020(11) -0.0120(10) -0.0135(13)
C40 0.0288(7) 0.0343(7) 0.0409(8) -0.0192(6) -0.0084(6) -0.0048(6)
C310 0.0243(6) 0.0339(7) 0.0473(8) -0.0109(6) -0.0126(6) -0.0096(5)
C210 0.0273(7) 0.0259(6) 0.0433(8) -0.0099(6) -0.0084(6) 0.0000(5)
C109 0.0284(7) 0.0429(8) 0.0331(7) -0.0114(6) -0.0010(5) -0.0180(6)
C30 0.0253(7) 0.0342(7) 0.0355(7) -0.0107(6) -0.0042(5) -0.0087(5)
C410 0.0269(7) 0.0333(7) 0.0500(9) -0.0254(7) -0.0024(6) -0.0013(6)
F26 0.128(5) 0.064(2) 0.0340(13) -0.0177(13) 0.011(2) -0.031(3)
C110 0.0274(7) 0.0484(9) 0.0384(8) -0.0171(7) -0.0026(6) -0.0195(6)
C10 0.0385(8) 0.0254(6) 0.0430(8) -0.0111(6) -0.0213(6) -0.0003(6)
C409 0.0334(7) 0.0415(8) 0.0414(8) -0.0254(7) -0.0048(6) -0.0046(6)
C51 0.0353(8) 0.0526(9) 0.0278(7) -0.0104(6) -0.0043(6) -0.0146(7)
C57 0.0301(8) 0.0494(9) 0.0379(8) -0.0155(7) -0.0064(6) -0.0067(7)
C11 0.0498(9) 0.0331(8) 0.0362(8) -0.0092(6) -0.0160(7) -0.0085(7)
C54 0.0323(8) 0.0546(10) 0.0313(7) -0.0113(7) -0.0071(6) -0.0054(7)
C31 0.0383(8) 0.0348(8) 0.0368(8) -0.0119(6) 0.0019(6) -0.0098(6)
N59 0.0735(12) 0.0430(9) 0.1118(17) -0.0293(10) -0.0539(12) -0.0019(8)
C60 0.0409(9) 0.0353(8) 0.0646(11) -0.0218(8) -0.0143(8) -0.0068(7)
C22 0.054(4) 0.040(3) 0.023(3) -0.0027(19) 0.007(2) -0.024(3)
C61 0.0403(9) 0.0491(10) 0.0460(9) -0.0146(8) -0.0070(7) -0.0093(7)
C41 0.045(3) 0.057(5) 0.056(5) -0.016(4) -0.012(3) -0.001(3)
C58 0.0324(8) 0.0435(9) 0.0715(12) -0.0069(9) -0.0187(8) -0.0090(7)
C32 0.0615(12) 0.0482(10) 0.0410(9) -0.0157(8) 0.0107(8) -0.0215(9)
C55 0.0364(9) 0.0620(11) 0.0468(9) -0.0246(8) -0.0093(7) -0.0093(8)
C21 0.038(3) 0.032(2) 0.041(2) -0.0107(16) -0.0064(19) -0.008(2)
F45 0.117(5) 0.131(5) 0.0431(17) -0.038(2) -0.010(2) -0.009(4)
C12 0.0799(15) 0.0462(11) 0.0475(10) -0.0069(9) -0.0074(10) -0.0202(10)
C52 0.0720(14) 0.1051(18) 0.0390(9) -0.0123(10) -0.0090(9) -0.0593(14)
C42 0.051(3) 0.093(7) 0.032(4) -0.026(4) -0.016(3) -0.002(3)
F44 0.118(6) 0.198(7) 0.079(3) -0.025(4) -0.062(4) -0.060(5)
F22A 0.145(7) 0.048(3) 0.043(2) -0.0233(18) 0.007(3) -0.040(3)
C21A 0.032(4) 0.036(3) 0.025(2) -0.0097(19) -0.001(2) 0.003(3)
F23A 0.040(3) 0.099(5) 0.0401(19) -0.001(2) 0.0002(17) 0.020(2)
C22A 0.040(4) 0.064(6) 0.051(6) -0.019(4) -0.019(4) -0.001(4)
F26A 0.090(4) 0.088(3) 0.0330(18) -0.0142(17) 0.009(2) 0.011(3)
F24A 0.096(5) 0.061(3) 0.0362(17) -0.005(2) -0.001(3) -0.045(3)
F25A 0.058(2) 0.127(7) 0.0369(17) 0.004(2) -0.0222(16) -0.040(3)
F42A 0.133(7) 0.033(2) 0.060(4) 0.0021(19) -0.051(5) -0.026(4)
C41A 0.044(4) 0.037(4) 0.022(3) -0.012(2) -0.010(2) -0.003(3)
F43A 0.048(2) 0.062(3) 0.056(2) -0.0086(19) -0.0171(16) 0.0144(19)
F44A 0.125(7) 0.105(4) 0.051(2) -0.0308(19) -0.034(3) -0.033(4)
C42A 0.093(9) 0.076(8) 0.060(8) 0.003(5) -0.040(6) -0.023(6)
F46A 0.086(4) 0.077(4) 0.036(3) 0.003(2) -0.019(2) 0.005(3)
F45A 0.059(3) 0.130(6) 0.046(2) -0.002(3) 0.0035(16) -0.014(2)
C63 0.0765(15) 0.0479(10) 0.0559(11) -0.0185(9) -0.0258(10) -0.0154(10)
C64 0.131(3) 0.087(2) 0.176(4) -0.092(2) -0.118(3) 0.0565(19)
N62 0.0677(15) 0.157(3) 0.125(2) -0.106(2) -0.0139(14) -0.0096(16)

loop_
_atom_type_symbol
_atom_type_description
_atom_type_scat_dispersion_real
_atom_type_scat_dispersion_imag
_atom_type_scat_source
C C 0.0033 0.0016 'International Tables Vol C Tables 4.2.6.8 and 6.1.1.4'
H H 0.0000 0.0000 'International Tables Vol C Tables 4.2.6.8 and 6.1.1.4'
F F 0.0171 0.0103 'International Tables Vol C Tables 4.2.6.8 and 6.1.1.4'
N N 0.0061 0.0033 'International Tables Vol C Tables 4.2.6.8 and 6.1.1.4'
O O 0.0106 0.0060 'International Tables Vol C Tables 4.2.6.8 and 6.1.1.4'

loop_
_geom_angle_atom_site_label_1
_geom_angle_atom_site_label_2
_geom_angle_atom_site_label_3
_geom_angle
_geom_angle_site_symmetry_1
_geom_angle_site_symmetry_3
_geom_angle_publ_flag
C105 N101 C102 105.66(10) . . ?
C405 N401 C402 109.72(11) . . ?
C302 N301 C305 105.77(10) . . ?
C205 N201 C202 109.54(11) . . ?
C214 N213 C212 122.33(12) . . ?
C414 N413 C412 122.22(12) . . ?
C114 N113 C112 123.95(12) . . ?
C314 N313 C312 122.08(12) . . ?
N401 C402 C306 125.98(12) . . ?
N401 C402 C403 106.99(11) . . ?
C306 C402 C403 126.86(12) . . ?
N201 C205 C206 126.21(12) . . ?
N201 C205 C204 107.54(11) . . ?
C206 C205 C204 126.25(12) . . ?
N101 C105 C106 125.62(12) . . ?
N101 C105 C104 110.69(11) . . ?
C106 C105 C104 123.68(12) . . ?
C308 C307 C306 118.40(12) . . ?
C312 C307 C306 123.77(12) . . ?
C312 C307 C308 117.74(12) . . ?
N401 C405 C406 126.38(12) . . ?
N401 C405 C404 107.21(11) . . ?
C406 C405 C404 126.39(12) . . ?
C105 C106 C107 120.06(11) . . ?
C202 C106 C105 125.39(12) . . ?
C202 C106 C107 114.52(11) . . ?
N301 C305 C306 125.76(12) . . ?
N301 C305 C304 110.43(11) . . ?
C306 C305 C304 123.80(12) . . ?
C405 C406 C102 125.12(12) . . ?
C405 C406 C407 117.27(11) . . ?
C102 C406 C407 117.38(11) . . ?
N101 C102 C406 125.67(11) . . ?
N101 C102 C103 110.50(11) . . ?
C406 C102 C103 123.83(12) . . ?
N201 C202 C106 126.75(12) . . ?
N201 C202 C203 107.29(11) . . ?
C106 C202 C203 125.96(12) . . ?
C205 C206 C207 114.77(11) . . ?
C205 C206 C302 124.91(12) . . ?
C302 C206 C207 120.30(11) . . ?
C112 C107 C106 123.17(12) . . ?
C108 C107 C106 118.13(12) . . ?
C108 C107 C112 118.47(12) . . ?
C212 C207 C206 123.30(12) . . ?
C212 C207 C208 117.58(12) . . ?
C208 C207 C206 119.05(12) . . ?
C402 C306 C307 116.48(11) . . ?
C402 C306 C305 125.78(12) . . ?
C305 C306 C307 117.40(11) . . ?
N301 C302 C206 125.52(11) . . ?
N301 C302 C303 110.45(11) . . ?
C206 C302 C303 124.03(12) . . ?
C407 C412 N413 119.74(12) . . ?
C407 C412 C411 120.99(13) . . ?
C411 C412 N413 119.26(13) . . ?
C412 C407 C406 123.47(12) . . ?
C412 C407 C408 118.24(12) . . ?
C408 C407 C406 118.11(13) . . ?
C403 C404 C405 107.86(12) . . ?
O415 C414 N413 127.24(14) . . ?
O415 C414 C40 118.20(13) . . ?
N413 C414 C40 114.55(12) . . ?
C204 C203 C202 107.81(11) . . ?
O215 C214 N213 127.09(13) . . ?
O215 C214 C20 118.42(12) . . ?
N213 C214 C20 114.49(12) . . ?
C107 C112 N113 119.12(12) . . ?
C107 C112 C111 120.20(13) . . ?
C111 C112 N113 120.57(12) . . ?
C404 C403 C402 108.12(12) . . ?
C103 C104 C105 106.57(11) . . ?
C207 C212 N213 120.09(12) . . ?
C211 C212 N213 118.97(12) . . ?
C211 C212 C207 120.87(13) . . ?
C209 C208 C207 121.52(13) . . ?
C304 C303 C302 106.71(12) . . ?
C203 C204 C205 107.80(11) . . ?
C104 C103 C102 106.57(12) . . ?
C309 C308 C307 121.70(13) . . ?
C307 C312 N313 121.83(12) . . ?
C307 C312 C311 120.72(13) . . ?
C311 C312 N313 117.45(13) . . ?
C303 C304 C305 106.63(11) . . ?
C109 C108 C107 121.47(13) . . ?
O115 C114 N113 126.78(15) . . ?
O115 C114 C10 118.08(14) . . ?
N113 C114 C10 115.13(13) . . ?
C410 C411 C412 119.51(14) . . ?
O315 C314 N313 127.01(14) . . ?
O315 C314 C30 118.08(14) . . ?
N313 C314 C30 114.89(13) . . ?
C310 C309 C308 119.66(14) . . ?
C110 C111 C112 119.99(13) . . ?
F20 C20 F21 107.93(12) . . ?
F20 C20 C214 109.09(11) . . ?
F20 C20 C21 112.2(3) . . ?
F20 C20 C21A 102.6(4) . . ?
F21 C20 C214 111.39(12) . . ?
F21 C20 C21 102.4(3) . . ?
F21 C20 C21A 115.3(4) . . ?
C214 C20 C21A 110.0(4) . . ?
C21 C20 C214 113.5(3) . . ?
C210 C209 C208 119.83(14) . . ?
C210 C211 C212 120.26(13) . . ?
C310 C311 C312 120.27(14) . . ?
C409 C408 C407 121.00(14) . . ?
F41 C40 F40 108.07(12) . . ?
F41 C40 C414 111.71(12) . . ?
F41 C40 C41 104.7(4) . . ?
F41 C40 C41A 111.6(4) . . ?
F40 C40 C414 108.17(13) . . ?
F40 C40 C41 110.5(4) . . ?
F40 C40 C41A 106.0(4) . . ?
C414 C40 C41 113.6(4) . . ?
C41A C40 C414 111.1(3) . . ?
C309 C310 C311 119.87(13) . . ?
C211 C210 C209 119.88(13) . . ?
C110 C109 C108 119.25(14) . . ?
F31 C30 C314 112.28(12) . . ?
F31 C30 C31 107.44(12) . . ?
F30 C30 F31 107.82(12) . . ?
F30 C30 C314 109.64(12) . . ?
F30 C30 C31 109.00(13) . . ?
C31 C30 C314 110.57(12) . . ?
C409 C410 C411 120.37(13) . . ?
C109 C110 C111 120.60(13) . . ?
F10 C10 C114 111.00(12) . . ?
F10 C10 C11 108.29(14) . . ?
F11 C10 F10 108.24(12) . . ?
F11 C10 C114 108.66(13) . . ?
F11 C10 C11 107.20(13) . . ?
C114 C10 C11 113.26(12) . . ?
C410 C409 C408 119.86(14) . . ?
N50 C51 C52 179.6(2) . . ?
N56 C57 C58 179.3(2) . . ?
F13 C11 F12 108.23(13) . . ?
F13 C11 C10 109.41(13) . . ?
F13 C11 C12 107.15(16) . . ?
F12 C11 C10 107.92(14) . . ?
F12 C11 C12 107.24(15) . . ?
C12 C11 C10 116.61(15) . . ?
N53 C54 C55 179.6(2) . . ?
F33 C31 F32 108.65(14) . . ?
F33 C31 C30 109.66(13) . . ?
F33 C31 C32 107.21(15) . . ?
F32 C31 C30 108.20(14) . . ?
F32 C31 C32 107.28(14) . . ?
C32 C31 C30 115.64(14) . . ?
N59 C60 C61 179.67(19) . . ?
F24 C22 F25 108.3(5) . . ?
F24 C22 C21 109.8(6) . . ?
F25 C22 C21 109.7(5) . . ?
F26 C22 F24 108.6(5) . . ?
F26 C22 F25 110.3(6) . . ?
F26 C22 C21 110.1(5) . . ?
F42 C41 F43 105.4(7) . . ?
F42 C41 C40 107.6(7) . . ?
F42 C41 C42 108.8(8) . . ?
F43 C41 C40 106.9(6) . . ?
F43 C41 C42 109.0(7) . . ?
C42 C41 C40 118.4(8) . . ?
F34 C32 F35 108.66(17) . . ?
F34 C32 F36 109.70(19) . . ?
F34 C32 C31 110.95(16) . . ?
F35 C32 F36 106.88(17) . . ?
F35 C32 C31 111.73(18) . . ?
F36 C32 C31 108.83(16) . . ?
F23 C21 C20 107.4(5) . . ?
F23 C21 C22 106.5(6) . . ?
F22 C21 F23 107.1(5) . . ?
F22 C21 C20 108.8(5) . . ?
F22 C21 C22 107.7(5) . . ?
C20 C21 C22 118.8(5) . . ?
F16 C12 C11 109.82(17) . . ?
F14 C12 F16 107.9(2) . . ?
F14 C12 C11 111.25(18) . . ?
F15 C12 F16 108.0(2) . . ?
F15 C12 F14 108.4(2) . . ?
F15 C12 C11 111.3(2) . . ?
F46 C42 C41 111.8(9) . . ?
F46 C42 F44 109.8(10) . . ?
F45 C42 F46 110.0(8) . . ?
F45 C42 C41 109.6(8) . . ?
F45 C42 F44 107.8(7) . . ?
F44 C42 C41 107.8(7) . . ?
F22A C21A C20 108.9(6) . . ?
F22A C21A F23A 109.8(8) . . ?
F22A C21A C22A 108.2(8) . . ?
F23A C21A C20 108.9(6) . . ?
F23A C21A C22A 107.0(8) . . ?
C22A C21A C20 114.0(7) . . ?
F26A C22A C21A 109.3(8) . . ?
F24A C22A C21A 113.4(9) . . ?
F24A C22A F26A 106.1(9) . . ?
F25A C22A C21A 113.0(8) . . ?
F25A C22A F26A 106.1(9) . . ?
F25A C22A F24A 108.4(9) . . ?
F42A C41A C40 109.5(6) . . ?
F42A C41A F43A 112.1(7) . . ?
F42A C41A C42A 105.8(8) . . ?
F43A C41A C40 108.9(7) . . ?
F43A C41A C42A 106.0(7) . . ?
C42A C41A C40 114.5(7) . . ?
F44A C42A C41A 113.1(8) . . ?
F44A C42A F46A 106.0(10) . . ?
F46A C42A C41A 108.3(9) . . ?
F45A C42A C41A 114.3(9) . . ?
F45A C42A F44A 107.2(9) . . ?
F45A C42A F46A 107.6(10) . . ?
N62 C63 C64 177.9(3) . . ?

loop_
_geom_bond_atom_site_label_1
_geom_bond_atom_site_label_2
_geom_bond_distance
_geom_bond_site_symmetry_2
_geom_bond_publ_flag
F31 C30 1.3491(18) . ?
F10 C10 1.3480(17) . ?
F41 C40 1.3467(18) . ?
F20 C20 1.3363(16) . ?
F21 C20 1.3468(17) . ?
F30 C30 1.3412(17) . ?
F13 C11 1.336(2) . ?
F11 C10 1.3449(18) . ?
F40 C40 1.3468(17) . ?
F33 C31 1.334(2) . ?
F32 C31 1.348(2) . ?
O215 C214 1.2199(17) . ?
F12 C11 1.3429(19) . ?
O415 C414 1.2158(18) . ?
O115 C114 1.2171(18) . ?
N101 C105 1.3688(16) . ?
N101 C102 1.3690(17) . ?
N401 C402 1.3752(16) . ?
N401 C405 1.3727(17) . ?
N301 C305 1.3699(16) . ?
N301 C302 1.3681(17) . ?
O315 C314 1.2108(19) . ?
N201 C205 1.3683(17) . ?
N201 C202 1.3717(16) . ?
F34 C32 1.316(2) . ?
N213 C214 1.3352(18) . ?
N213 C212 1.4259(19) . ?
F35 C32 1.316(3) . ?
F36 C32 1.328(2) . ?
N413 C412 1.4322(18) . ?
N413 C414 1.3380(18) . ?
N113 C112 1.428(2) . ?
N113 C114 1.3419(19) . ?
N313 C312 1.4308(19) . ?
N313 C314 1.338(2) . ?
F16 C12 1.323(3) . ?
F42 C41 1.345(10) . ?
N50 C51 1.136(2) . ?
F23 C21 1.356(7) . ?
F24 C22 1.305(7) . ?
F43 C41 1.365(9) . ?
N53 C54 1.139(2) . ?
C402 C306 1.4015(18) . ?
C402 C403 1.4305(18) . ?
F14 C12 1.310(3) . ?
C205 C206 1.4042(17) . ?
C205 C204 1.4325(17) . ?
C105 C106 1.3963(18) . ?
C105 C104 1.4518(18) . ?
C307 C306 1.4973(17) . ?
C307 C308 1.3996(19) . ?
C307 C312 1.393(2) . ?
C405 C406 1.3995(18) . ?
C405 C404 1.4309(18) . ?
C106 C202 1.3954(18) . ?
C106 C107 1.4930(17) . ?
C305 C306 1.4037(18) . ?
C305 C304 1.4559(18) . ?
C406 C102 1.4044(18) . ?
C406 C407 1.4980(18) . ?
C102 C103 1.4555(17) . ?
C202 C203 1.4356(18) . ?
C206 C207 1.4903(18) . ?
C206 C302 1.4057(18) . ?
C107 C112 1.3986(19) . ?
C107 C108 1.395(2) . ?
C207 C212 1.4007(19) . ?
C207 C208 1.401(2) . ?
F46 C42 1.310(10) . ?
C302 C303 1.4556(17) . ?
C412 C407 1.395(2) . ?
C412 C411 1.3972(19) . ?
F22 C21 1.334(7) . ?
C407 C408 1.3994(19) . ?
C404 C403 1.3634(19) . ?
C414 C40 1.546(2) . ?
C203 C204 1.3613(18) . ?
C214 C20 1.542(2) . ?
C112 C111 1.3991(18) . ?
C104 C103 1.3526(19) . ?
C212 C211 1.3905(19) . ?
C208 C209 1.385(2) . ?
C303 C304 1.3482(19) . ?
F15 C12 1.309(3) . ?
C308 C309 1.3888(18) . ?
C312 C311 1.3982(19) . ?
C108 C109 1.3899(19) . ?
N56 C57 1.132(2) . ?
C114 C10 1.548(2) . ?
C411 C410 1.386(2) . ?
C314 C30 1.543(2) . ?
C309 C310 1.382(2) . ?
C111 C110 1.384(2) . ?
C20 C21 1.512(7) . ?
C20 C21A 1.575(8) . ?
C209 C210 1.385(2) . ?
C211 C210 1.384(2) . ?
C311 C310 1.385(2) . ?
C408 C409 1.388(2) . ?
F25 C22 1.307(8) . ?
C40 C41 1.549(9) . ?
C40 C41A 1.538(8) . ?
C109 C110 1.384(2) . ?
C30 C31 1.542(2) . ?
C410 C409 1.385(2) . ?
F26 C22 1.296(7) . ?
C10 C11 1.550(2) . ?
C51 C52 1.455(2) . ?
C57 C58 1.445(2) . ?
C11 C12 1.534(3) . ?
C54 C55 1.453(2) . ?
C31 C32 1.536(2) . ?
N59 C60 1.141(3) . ?
C60 C61 1.448(3) . ?
C22 C21 1.548(7) . ?
C41 C42 1.522(9) . ?
F45 C42 1.280(9) . ?
C42 F44 1.332(10) . ?
F22A C21A 1.321(10) . ?
C21A F23A 1.324(9) . ?
C21A C22A 1.532(11) . ?
C22A F26A 1.338(11) . ?
C22A F24A 1.314(11) . ?
C22A F25A 1.303(11) . ?
F42A C41A 1.309(9) . ?
C41A F43A 1.350(10) . ?
C41A C42A 1.525(10) . ?
F44A C42A 1.333(11) . ?
C42A F46A 1.344(10) . ?
C42A F45A 1.301(12) . ?
C63 C64 1.418(4) . ?
C63 N62 1.124(3) . ?
